data_4302598
loop_
_publ_author_name
'Dibyendu Bhattacharya'
'Suman Maji'
'Kuntal Pal'
'Sabyasachi Sarkar'

_publ_section_title
;
Oxygen-Cobalt Chemistry Using a Porphyrinogen Platform
;
_journal_name_full 'Inorganic Chemistry'
_journal_page_first 6362
_journal_page_last 6370
_journal_paper_doi 10.1021/ic802102k
_journal_volume 48
_journal_year 2009
_chemical_formula_moiety 'C40 H48 Co N4, C8 H20 N, 3(C H2 Cl2)'
_chemical_formula_sum 'C51 H74 Cl6 Co N5'
_chemical_formula_weight 1028.78
_chemical_name_systematic
;
 ?
;
_space_group_IT_number 19
_symmetry_cell_setting orthorhombic
_symmetry_space_group_name_Hall 'P 2ac 2ab'
_symmetry_space_group_name_H-M 'P 21 21 21'
_atom_sites_solution_hydrogens geom
_atom_sites_solution_primary direct
_atom_sites_solution_secondary difmap
_audit_creation_method SHELXL-97
_cell_angle_alpha 90.00
_cell_angle_beta 90.00
_cell_angle_gamma 90.00
_cell_formula_units_Z 4
_cell_length_a 13.562(5)
_cell_length_b 18.321(5)
_cell_length_c 20.330(5)
_cell_measurement_temperature 100(2)
_cell_measurement_theta_max 28.29
_cell_measurement_theta_min 2.12
_cell_volume 5051(3)
_computing_cell_refinement 'SAINT 6.45 ( Bruker, 2003)'
_computing_data_collection 'SMART 5.628 (Bruker, 2003)'
_computing_data_reduction 'SAINT 6.45  (Bruker, 2003)'
_computing_molecular_graphics 'Diamond 3.1e, Ortep'
_computing_structure_refinement 'SHELXL-97 (Sheldrick, 1997)'
_computing_structure_solution SIR-97
_diffrn_ambient_temperature 100(2)
_diffrn_measured_fraction_theta_full 0.987
_diffrn_measured_fraction_theta_max 0.987
_diffrn_measurement_method /w-scans
_diffrn_radiation_monochromator graphite
_diffrn_radiation_probe x-ray
_diffrn_radiation_type MoK\a
_diffrn_radiation_wavelength 0.71073
_diffrn_reflns_av_R_equivalents 0.0450
_diffrn_reflns_av_sigmaI/netI 0.0583
_diffrn_reflns_limit_h_max 12
_diffrn_reflns_limit_h_min -17
_diffrn_reflns_limit_k_max 24
_diffrn_reflns_limit_k_min -22
_diffrn_reflns_limit_l_max 22
_diffrn_reflns_limit_l_min -27
_diffrn_reflns_number 34126
_diffrn_reflns_theta_full 28.29
_diffrn_reflns_theta_max 28.29
_diffrn_reflns_theta_min 2.12
_diffrn_source 'fine-focus sealed tube'
_exptl_absorpt_coefficient_mu 0.698
_exptl_absorpt_correction_T_max 0.948
_exptl_absorpt_correction_T_min 0.902
_exptl_absorpt_correction_type empirical
_exptl_crystal_colour Red
_exptl_crystal_density_diffrn 1.353
_exptl_crystal_density_method 'not measured'
_exptl_crystal_description Block
_exptl_crystal_F_000 2176
_exptl_crystal_size_max 0.15
_exptl_crystal_size_mid 0.12
_exptl_crystal_size_min 0.08
_refine_diff_density_max 0.566
_refine_diff_density_min -0.285
_refine_diff_density_rms 0.074
_refine_ls_abs_structure_details 'Flack H D (1983), Acta Cryst. A39, 876-881'
_refine_ls_abs_structure_Flack 0.0(5)
_refine_ls_extinction_method none
_refine_ls_goodness_of_fit_ref 1.039
_refine_ls_hydrogen_treatment constr
_refine_ls_matrix_type full
_refine_ls_number_parameters 573
_refine_ls_number_reflns 12250
_refine_ls_number_restraints 0
_refine_ls_restrained_S_all 1.039
_refine_ls_R_factor_all 0.0522
_refine_ls_R_factor_gt 0.0445
_refine_ls_shift/su_max 0.000
_refine_ls_shift/su_mean 0.000
_refine_ls_structure_factor_coef Fsqd
_refine_ls_weighting_details 'calc w=1/[\s^2^(Fo^2^)+(0.0473P)^2^+0.0000P] where P=(Fo^2^+2Fc^2^)/3'
_refine_ls_weighting_scheme calc
_refine_ls_wR_factor_gt 0.0925
_refine_ls_wR_factor_ref 0.0957
_reflns_number_gt 10856
_reflns_number_total 12250
_reflns_threshold_expression >2sigma(I)
_cod_data_source_file ic802102k_si_002_2.cif
_cod_data_source_block 23febbm
_cod_depositor_comments
;
The following automatic conversions were performed:
'_symmetry_cell_setting' value 'Orthorhombic' changed to 'orthorhombic'
according to '/home/saulius/struct/CIF-dictionaries/cif_core.dic'
dictionary named 'cif_core.dic' version 2.4.1 from
2010-06-29.

'_exptl_absorpt_correction_type' value 'Empirical' changed to
'empirical' according to
'/home/saulius/struct/CIF-dictionaries/cif_core.dic' dictionary named
'cif_core.dic' version 2.4.1 from 2010-06-29.

Automatic conversion script
Id: cif_fix_enum 1527 2010-12-29 10:47:43Z saulius 
;
_cod_database_code 4302598

loop_
_symmetry_equiv_pos_as_xyz
'x, y, z'
'-x+1/2, -y, z+1/2'
'x+1/2, -y+1/2, -z'
'-x, y+1/2, -z+1/2'

loop_
_atom_site_label
_atom_site_type_symbol
_atom_site_fract_x
_atom_site_fract_y
_atom_site_fract_z
_atom_site_U_iso_or_equiv
_atom_site_adp_type
_atom_site_occupancy
_atom_site_symmetry_multiplicity
_atom_site_calc_flag
_atom_site_refinement_flags
_atom_site_disorder_assembly
_atom_site_disorder_group
Co1 Co -0.24808(2) -0.195431(16) -0.758949(14) 0.01077(7) Uani 1 1 d . . .
Cl1 Cl 0.37754(7) -0.45732(5) -0.58340(5) 0.0446(2) Uani 1 1 d . . .
Cl2 Cl 0.17891(7) -0.43856(5) -0.63253(5) 0.0492(2) Uani 1 1 d . . .
Cl3 Cl -0.18392(6) -0.41474(4) -0.95105(4) 0.03728(19) Uani 1 1 d . . .
Cl4 Cl -0.35814(5) -0.43439(4) -0.86963(4) 0.02984(16) Uani 1 1 d . . .
Cl5 Cl 0.42855(5) -0.26998(4) -0.61531(4) 0.02653(15) Uani 1 1 d . . .
Cl6 Cl 0.43498(5) -0.12050(4) -0.56601(3) 0.02619(15) Uani 1 1 d . . .
N1 N -0.23845(15) -0.20387(10) -0.66734(9) 0.0124(4) Uani 1 1 d . . .
N2 N -0.35061(14) -0.12843(10) -0.74806(10) 0.0130(4) Uani 1 1 d . . .
N3 N -0.25806(15) -0.18602(10) -0.85056(9) 0.0125(4) Uani 1 1 d . . .
N4 N -0.14576(15) -0.26400(10) -0.76917(9) 0.0118(4) Uani 1 1 d . . .
N5 N 0.11553(15) -0.17519(12) -0.63048(11) 0.0181(5) Uani 1 1 d . . .
C1 C -0.20651(18) -0.26488(13) -0.63302(12) 0.0137(5) Uani 1 1 d . . .
C2 C -0.19625(18) -0.24632(14) -0.56800(12) 0.0159(5) Uani 1 1 d . . .
H2 H -0.1756 -0.2770 -0.5343 0.019 Uiso 1 1 calc R . .
C3 C -0.22288(18) -0.17174(14) -0.56149(12) 0.0154(5) Uani 1 1 d . . .
H3 H -0.2227 -0.1446 -0.5228 0.018 Uiso 1 1 calc R . .
C4 C -0.24901(19) -0.14696(12) -0.62322(11) 0.0131(4) Uani 1 1 d . . .
C5 C -0.27759(18) -0.07085(13) -0.64640(12) 0.0149(5) Uani 1 1 d . . .
C6 C -0.35834(18) -0.07696(13) -0.69795(12) 0.0147(5) Uani 1 1 d . . .
C7 C -0.4412(2) -0.03552(14) -0.70889(13) 0.0177(5) Uani 1 1 d . . .
H7 H -0.4632 0.0033 -0.6833 0.021 Uiso 1 1 calc R . .
C8 C -0.48701(19) -0.06309(13) -0.76660(13) 0.0177(5) Uani 1 1 d . . .
H8 H -0.5452 -0.0460 -0.7853 0.021 Uiso 1 1 calc R . .
C9 C -0.43041(18) -0.11937(13) -0.78990(12) 0.0141(5) Uani 1 1 d . . .
C10 C -0.44283(19) -0.16903(13) -0.84908(12) 0.0148(5) Uani 1 1 d . . .
C11 C -0.34453(18) -0.17372(13) -0.88459(12) 0.0141(5) Uani 1 1 d . . .
C12 C -0.3248(2) -0.17599(13) -0.95086(12) 0.0173(5) Uani 1 1 d . . .
H12 H -0.3700 -0.1689 -0.9847 0.021 Uiso 1 1 calc R . .
C13 C -0.22273(18) -0.19110(14) -0.95803(12) 0.0168(5) Uani 1 1 d . . .
H13 H -0.1889 -0.1961 -0.9976 0.020 Uiso 1 1 calc R . .
C14 C -0.18267(19) -0.19699(13) -0.89621(11) 0.0145(5) Uani 1 1 d . . .
C15 C -0.07818(18) -0.21057(12) -0.87381(11) 0.0139(5) Uani 1 1 d . . .
C16 C -0.08061(19) -0.26915(13) -0.82149(12) 0.0149(5) Uani 1 1 d . . .
C17 C -0.02420(19) -0.33045(14) -0.81382(12) 0.0181(5) Uani 1 1 d . . .
H17 H 0.0252 -0.3465 -0.8421 0.022 Uiso 1 1 calc R . .
C18 C -0.05502(19) -0.36518(13) -0.75450(12) 0.0175(5) Uani 1 1 d . . .
H18 H -0.0296 -0.4081 -0.7370 0.021 Uiso 1 1 calc R . .
C19 C -0.12903(18) -0.32354(13) -0.72814(11) 0.0145(5) Uani 1 1 d . . .
C20 C -0.19437(19) -0.33665(13) -0.66909(12) 0.0145(5) Uani 1 1 d . . .
C21 C -0.3103(2) -0.02592(14) -0.58559(13) 0.0174(5) Uani 1 1 d . . .
H21A H -0.3745 -0.0435 -0.5718 0.021 Uiso 1 1 calc R . .
H21B H -0.2645 -0.0358 -0.5501 0.021 Uiso 1 1 calc R . .
C22 C -0.3169(2) 0.05680(14) -0.59453(14) 0.0224(6) Uani 1 1 d . . .
H22A H -0.3281 0.0797 -0.5522 0.027 Uiso 1 1 calc R . .
H22B H -0.3725 0.0684 -0.6227 0.027 Uiso 1 1 calc R . .
C23 C -0.2221(2) 0.08722(15) -0.62507(15) 0.0252(6) Uani 1 1 d . . .
H23A H -0.2293 0.1392 -0.6328 0.030 Uiso 1 1 calc R . .
H23B H -0.1674 0.0801 -0.5950 0.030 Uiso 1 1 calc R . .
C24 C -0.2011(2) 0.04854(14) -0.68960(13) 0.0210(6) Uani 1 1 d . . .
H24A H -0.1422 0.0689 -0.7096 0.025 Uiso 1 1 calc R . .
H24B H -0.2557 0.0558 -0.7197 0.025 Uiso 1 1 calc R . .
C25 C -0.18636(19) -0.03316(13) -0.67710(13) 0.0157(5) Uani 1 1 d . . .
H25A H -0.1304 -0.0397 -0.6479 0.019 Uiso 1 1 calc R . .
H25B H -0.1708 -0.0569 -0.7184 0.019 Uiso 1 1 calc R . .
C26 C -0.47155(19) -0.24752(13) -0.82738(12) 0.0160(5) Uani 1 1 d . . .
H26A H -0.4611 -0.2803 -0.8642 0.019 Uiso 1 1 calc R . .
H26B H -0.4276 -0.2626 -0.7923 0.019 Uiso 1 1 calc R . .
C27 C -0.57708(19) -0.25603(14) -0.80375(13) 0.0199(6) Uani 1 1 d . . .
H27A H -0.5872 -0.2271 -0.7643 0.024 Uiso 1 1 calc R . .
H27B H -0.5899 -0.3068 -0.7931 0.024 Uiso 1 1 calc R . .
C28 C -0.6481(2) -0.23064(15) -0.85787(13) 0.0229(6) Uani 1 1 d . . .
H28A H -0.6391 -0.2604 -0.8968 0.027 Uiso 1 1 calc R . .
H28B H -0.7156 -0.2364 -0.8430 0.027 Uiso 1 1 calc R . .
C29 C -0.62912(19) -0.15214(15) -0.87433(13) 0.0216(6) Uani 1 1 d . . .
H29A H -0.6423 -0.1222 -0.8360 0.026 Uiso 1 1 calc R . .
H29B H -0.6736 -0.1369 -0.9091 0.026 Uiso 1 1 calc R . .
C30 C -0.52262(19) -0.14024(15) -0.89662(13) 0.0190(5) Uani 1 1 d . . .
H30A H -0.5122 -0.0883 -0.9030 0.023 Uiso 1 1 calc R . .
H30B H -0.5138 -0.1638 -0.9389 0.023 Uiso 1 1 calc R . .
C31 C -0.01043(19) -0.23553(14) -0.93082(12) 0.0182(5) Uani 1 1 d . . .
H31A H 0.0491 -0.2561 -0.9120 0.022 Uiso 1 1 calc R . .
H31B H -0.0436 -0.2743 -0.9546 0.022 Uiso 1 1 calc R . .
C32 C 0.0194(2) -0.17638(15) -0.98028(13) 0.0217(6) Uani 1 1 d . . .
H32A H 0.0681 -0.1961 -1.0104 0.026 Uiso 1 1 calc R . .
H32B H -0.0379 -0.1622 -1.0058 0.026 Uiso 1 1 calc R . .
C33 C 0.0617(2) -0.10955(16) -0.94652(14) 0.0259(6) Uani 1 1 d . . .
H33A H 0.0748 -0.0719 -0.9789 0.031 Uiso 1 1 calc R . .
H33B H 0.1236 -0.1221 -0.9254 0.031 Uiso 1 1 calc R . .
C34 C -0.0107(2) -0.08117(15) -0.89553(13) 0.0236(6) Uani 1 1 d . . .
H34A H -0.0715 -0.0669 -0.9170 0.028 Uiso 1 1 calc R . .
H34B H 0.0168 -0.0385 -0.8741 0.028 Uiso 1 1 calc R . .
C35 C -0.0324(2) -0.14006(14) -0.84403(13) 0.0177(5) Uani 1 1 d . . .
H35A H -0.0774 -0.1203 -0.8115 0.021 Uiso 1 1 calc R . .
H35B H 0.0284 -0.1527 -0.8217 0.021 Uiso 1 1 calc R . .
C36 C -0.29570(19) -0.36504(13) -0.69436(12) 0.0152(5) Uani 1 1 d . . .
H36A H -0.3286 -0.3260 -0.7180 0.018 Uiso 1 1 calc R . .
H36B H -0.2844 -0.4046 -0.7252 0.018 Uiso 1 1 calc R . .
C37 C -0.3635(2) -0.39212(14) -0.63969(13) 0.0207(6) Uani 1 1 d . . .
H37A H -0.3783 -0.3523 -0.6098 0.025 Uiso 1 1 calc R . .
H37B H -0.4250 -0.4092 -0.6585 0.025 Uiso 1 1 calc R . .
C38 C -0.3140(2) -0.45396(15) -0.60213(14) 0.0231(6) Uani 1 1 d . . .
H38A H -0.3575 -0.4712 -0.5676 0.028 Uiso 1 1 calc R . .
H38B H -0.3010 -0.4944 -0.6317 0.028 Uiso 1 1 calc R . .
C39 C -0.2176(2) -0.42747(14) -0.57215(13) 0.0199(6) Uani 1 1 d . . .
H39A H -0.1853 -0.4678 -0.5500 0.024 Uiso 1 1 calc R . .
H39B H -0.2315 -0.3901 -0.5397 0.024 Uiso 1 1 calc R . .
C40 C -0.14857(19) -0.39629(14) -0.62512(13) 0.0179(5) Uani 1 1 d . . .
H40A H -0.1266 -0.4361 -0.6530 0.021 Uiso 1 1 calc R . .
H40B H -0.0908 -0.3762 -0.6036 0.021 Uiso 1 1 calc R . .
C41 C 0.1952(2) -0.11925(17) -0.64674(15) 0.0297(7) Uani 1 1 d . . .
H41A H 0.2066 -0.0894 -0.6081 0.036 Uiso 1 1 calc R . .
H41B H 0.2560 -0.1451 -0.6561 0.036 Uiso 1 1 calc R . .
C42 C 0.1726(3) -0.0693(2) -0.70421(17) 0.0460(9) Uani 1 1 d . . .
H42A H 0.1605 -0.0981 -0.7428 0.069 Uiso 1 1 calc R . .
H42B H 0.2277 -0.0375 -0.7119 0.069 Uiso 1 1 calc R . .
H42C H 0.1152 -0.0407 -0.6943 0.069 Uiso 1 1 calc R . .
C43 C 0.0189(2) -0.13791(16) -0.61339(14) 0.0239(6) Uani 1 1 d . . .
H43A H -0.0011 -0.1080 -0.6504 0.029 Uiso 1 1 calc R . .
H43B H -0.0312 -0.1751 -0.6073 0.029 Uiso 1 1 calc R . .
C44 C 0.0216(2) -0.09075(17) -0.55292(15) 0.0339(7) Uani 1 1 d . . .
H44A H 0.0382 -0.1201 -0.5154 0.051 Uiso 1 1 calc R . .
H44B H -0.0420 -0.0689 -0.5463 0.051 Uiso 1 1 calc R . .
H44C H 0.0702 -0.0532 -0.5585 0.051 Uiso 1 1 calc R . .
C45 C 0.1533(2) -0.21965(17) -0.57311(13) 0.0261(6) Uani 1 1 d . . .
H45A H 0.1713 -0.1865 -0.5379 0.031 Uiso 1 1 calc R . .
H45B H 0.2127 -0.2449 -0.5868 0.031 Uiso 1 1 calc R . .
C46 C 0.0813(2) -0.27533(17) -0.54629(15) 0.0307(7) Uani 1 1 d . . .
H46A H 0.0234 -0.2508 -0.5304 0.046 Uiso 1 1 calc R . .
H46B H 0.1116 -0.3018 -0.5109 0.046 Uiso 1 1 calc R . .
H46C H 0.0631 -0.3087 -0.5806 0.046 Uiso 1 1 calc R . .
C47 C 0.0936(2) -0.22366(16) -0.68899(13) 0.0218(6) Uani 1 1 d . . .
H47A H 0.0467 -0.2608 -0.6756 0.026 Uiso 1 1 calc R . .
H47B H 0.0624 -0.1944 -0.7229 0.026 Uiso 1 1 calc R . .
C48 C 0.1826(2) -0.26089(18) -0.71824(15) 0.0323(7) Uani 1 1 d . . .
H48A H 0.2259 -0.2249 -0.7368 0.048 Uiso 1 1 calc R . .
H48B H 0.1618 -0.2941 -0.7521 0.048 Uiso 1 1 calc R . .
H48C H 0.2168 -0.2874 -0.6845 0.048 Uiso 1 1 calc R . .
C49 C 0.2810(2) -0.49804(16) -0.62818(16) 0.0320(7) Uani 1 1 d . . .
H49A H 0.2615 -0.5432 -0.6070 0.038 Uiso 1 1 calc R . .
H49B H 0.3036 -0.5095 -0.6723 0.038 Uiso 1 1 calc R . .
C50 C -0.2571(2) -0.37682(14) -0.88800(13) 0.0233(6) Uani 1 1 d . . .
H50A H -0.2813 -0.3294 -0.9018 0.028 Uiso 1 1 calc R . .
H50B H -0.2173 -0.3701 -0.8488 0.028 Uiso 1 1 calc R . .
C51 C 0.4891(2) -0.18439(14) -0.62028(13) 0.0227(6) Uani 1 1 d . . .
H51A H 0.5582 -0.1905 -0.6093 0.027 Uiso 1 1 calc R . .
H51B H 0.4851 -0.1661 -0.6650 0.027 Uiso 1 1 calc R . .

loop_
_atom_site_aniso_label
_atom_site_aniso_U_11
_atom_site_aniso_U_22
_atom_site_aniso_U_33
_atom_site_aniso_U_23
_atom_site_aniso_U_13
_atom_site_aniso_U_12
Co1 0.01204(15) 0.01071(14) 0.00955(14) -0.00021(11) 0.00017(14) 0.00105(13)
Cl1 0.0425(5) 0.0424(5) 0.0490(5) -0.0230(4) 0.0037(4) -0.0091(4)
Cl2 0.0457(5) 0.0335(4) 0.0685(6) 0.0083(4) 0.0113(5) 0.0136(4)
Cl3 0.0441(5) 0.0379(4) 0.0299(4) -0.0092(3) 0.0113(4) -0.0020(4)
Cl4 0.0287(4) 0.0269(4) 0.0339(4) 0.0025(3) -0.0025(3) -0.0100(3)
Cl5 0.0212(3) 0.0248(3) 0.0336(4) 0.0030(3) 0.0001(3) -0.0012(3)
Cl6 0.0241(4) 0.0275(3) 0.0269(4) 0.0014(3) 0.0026(3) -0.0003(3)
N1 0.0115(10) 0.0139(9) 0.0119(9) -0.0008(7) -0.0004(8) 0.0005(8)
N2 0.0121(10) 0.0118(9) 0.0149(10) -0.0008(8) 0.0001(8) 0.0012(7)
N3 0.0145(10) 0.0109(9) 0.0120(9) 0.0013(7) 0.0014(9) 0.0010(8)
N4 0.0130(10) 0.0116(9) 0.0108(10) -0.0017(8) -0.0002(8) 0.0014(8)
N5 0.0108(10) 0.0261(12) 0.0175(11) -0.0001(9) -0.0006(9) -0.0015(8)
C1 0.0118(12) 0.0156(12) 0.0135(11) 0.0012(10) -0.0003(10) 0.0000(9)
C2 0.0142(13) 0.0196(13) 0.0138(12) 0.0034(10) -0.0009(10) -0.0017(10)
C3 0.0145(13) 0.0183(12) 0.0132(12) -0.0030(10) 0.0011(9) -0.0030(9)
C4 0.0100(11) 0.0154(11) 0.0139(11) -0.0014(9) 0.0022(11) -0.0034(10)
C5 0.0154(13) 0.0141(11) 0.0153(12) -0.0016(10) -0.0003(9) 0.0004(9)
C6 0.0148(12) 0.0121(11) 0.0172(12) 0.0005(10) 0.0027(10) -0.0031(9)
C7 0.0187(14) 0.0148(12) 0.0196(13) -0.0019(10) 0.0036(11) 0.0027(10)
C8 0.0138(13) 0.0175(12) 0.0217(13) 0.0020(11) -0.0023(11) 0.0025(9)
C9 0.0150(12) 0.0125(11) 0.0147(11) 0.0031(10) -0.0009(10) -0.0012(9)
C10 0.0146(13) 0.0175(12) 0.0122(12) 0.0009(10) -0.0033(10) -0.0009(10)
C11 0.0150(13) 0.0128(11) 0.0144(12) 0.0015(10) -0.0020(10) -0.0025(9)
C12 0.0237(14) 0.0155(12) 0.0129(12) 0.0018(10) -0.0023(10) -0.0020(10)
C13 0.0190(14) 0.0187(12) 0.0128(11) 0.0008(10) 0.0027(9) -0.0018(10)
C14 0.0191(13) 0.0109(11) 0.0136(11) 0.0010(10) 0.0049(10) -0.0019(10)
C15 0.0160(13) 0.0141(12) 0.0116(11) 0.0005(9) 0.0037(10) -0.0016(9)
C16 0.0145(13) 0.0173(12) 0.0129(11) -0.0023(10) -0.0001(10) -0.0008(10)
C17 0.0163(13) 0.0208(13) 0.0173(13) -0.0004(10) 0.0031(10) 0.0046(10)
C18 0.0196(13) 0.0153(12) 0.0177(13) 0.0018(10) 0.0001(11) 0.0044(9)
C19 0.0144(12) 0.0168(12) 0.0125(12) 0.0011(9) -0.0003(10) -0.0010(9)
C20 0.0141(13) 0.0143(12) 0.0152(12) 0.0027(10) -0.0001(10) 0.0025(10)
C21 0.0164(13) 0.0186(13) 0.0172(13) -0.0054(10) 0.0012(11) 0.0011(10)
C22 0.0233(15) 0.0172(13) 0.0268(15) -0.0091(11) -0.0008(12) 0.0028(10)
C23 0.0224(15) 0.0161(13) 0.0370(17) -0.0062(12) 0.0001(12) -0.0021(10)
C24 0.0191(14) 0.0165(13) 0.0274(15) 0.0012(11) 0.0005(12) -0.0035(10)
C25 0.0118(12) 0.0173(12) 0.0179(13) -0.0023(10) 0.0004(10) 0.0008(9)
C26 0.0179(13) 0.0163(12) 0.0138(12) -0.0002(10) -0.0022(10) 0.0002(10)
C27 0.0200(14) 0.0211(13) 0.0186(13) -0.0005(11) 0.0003(11) -0.0061(10)
C28 0.0173(14) 0.0321(15) 0.0193(13) -0.0037(12) -0.0001(11) -0.0055(11)
C29 0.0160(14) 0.0301(15) 0.0186(13) -0.0016(11) -0.0041(11) 0.0029(11)
C30 0.0183(14) 0.0217(13) 0.0169(13) 0.0021(11) -0.0044(11) 0.0003(10)
C31 0.0181(14) 0.0193(13) 0.0172(12) -0.0004(10) 0.0053(11) 0.0009(10)
C32 0.0201(14) 0.0253(14) 0.0196(13) 0.0024(11) 0.0050(11) 0.0022(11)
C33 0.0268(16) 0.0274(15) 0.0236(14) 0.0044(12) 0.0051(12) -0.0094(12)
C34 0.0291(16) 0.0192(14) 0.0225(14) -0.0006(11) -0.0001(12) -0.0092(11)
C35 0.0164(13) 0.0193(13) 0.0175(13) -0.0023(10) 0.0006(10) -0.0026(10)
C36 0.0186(13) 0.0121(11) 0.0148(12) 0.0010(10) -0.0007(10) 0.0023(9)
C37 0.0193(14) 0.0191(13) 0.0236(14) -0.0021(11) 0.0018(12) -0.0035(10)
C38 0.0277(16) 0.0182(13) 0.0233(14) 0.0049(11) 0.0063(12) -0.0028(11)
C39 0.0247(15) 0.0155(13) 0.0195(13) 0.0060(10) 0.0026(11) 0.0046(10)
C40 0.0187(13) 0.0172(13) 0.0177(13) 0.0021(10) -0.0016(11) 0.0050(10)
C41 0.0223(16) 0.0366(17) 0.0301(16) -0.0046(14) -0.0024(13) -0.0121(13)
C42 0.051(2) 0.042(2) 0.045(2) 0.0109(17) -0.0053(18) -0.0220(17)
C43 0.0165(14) 0.0300(15) 0.0252(15) -0.0013(12) -0.0039(12) 0.0048(11)
C44 0.0335(18) 0.0379(18) 0.0303(17) -0.0095(14) 0.0017(14) 0.0032(14)
C45 0.0162(14) 0.0412(17) 0.0209(14) 0.0021(13) -0.0052(11) 0.0023(12)
C46 0.0235(16) 0.0408(17) 0.0278(15) 0.0098(14) 0.0011(13) 0.0066(13)
C47 0.0197(14) 0.0269(14) 0.0188(13) -0.0014(11) -0.0006(11) -0.0013(11)
C48 0.0279(17) 0.0390(18) 0.0299(16) -0.0072(14) 0.0045(13) -0.0020(13)
C49 0.0381(19) 0.0212(14) 0.0367(18) -0.0069(13) -0.0017(14) 0.0070(12)
C50 0.0260(15) 0.0192(12) 0.0248(13) -0.0044(10) 0.0033(13) -0.0064(12)
C51 0.0219(14) 0.0240(14) 0.0221(13) 0.0032(12) 0.0035(11) -0.0026(11)

loop_
_atom_type_symbol
_atom_type_description
_atom_type_scat_dispersion_real
_atom_type_scat_dispersion_imag
_atom_type_scat_source
C C 0.0033 0.0016 'International Tables Vol C Tables 4.2.6.8 and 6.1.1.4'
H H 0.0000 0.0000 'International Tables Vol C Tables 4.2.6.8 and 6.1.1.4'
Cl Cl 0.1484 0.1585 'International Tables Vol C Tables 4.2.6.8 and 6.1.1.4'
Co Co 0.3494 0.9721 'International Tables Vol C Tables 4.2.6.8 and 6.1.1.4'
N N 0.0061 0.0033 'International Tables Vol C Tables 4.2.6.8 and 6.1.1.4'

loop_
_geom_angle_atom_site_label_1
_geom_angle_atom_site_label_2
_geom_angle_atom_site_label_3
_geom_angle
_geom_angle_site_symmetry_1
_geom_angle_site_symmetry_3
_geom_angle_publ_flag
N2 Co1 N1 89.33(9) . . ?
N2 Co1 N3 90.20(9) . . ?
N1 Co1 N3 179.44(9) . . ?
N2 Co1 N4 179.14(9) . . ?
N1 Co1 N4 90.19(8) . . ?
N3 Co1 N4 90.28(8) . . ?
C4 N1 C1 108.29(19) . . ?
C4 N1 Co1 125.12(16) . . ?
C1 N1 Co1 126.04(16) . . ?
C9 N2 C6 108.00(19) . . ?
C9 N2 Co1 125.95(16) . . ?
C6 N2 Co1 126.01(16) . . ?
C11 N3 C14 108.21(19) . . ?
C11 N3 Co1 125.05(16) . . ?
C14 N3 Co1 126.47(16) . . ?
C16 N4 C19 107.62(19) . . ?
C16 N4 Co1 126.86(16) . . ?
C19 N4 Co1 125.22(16) . . ?
C45 N5 C47 110.9(2) . . ?
C45 N5 C43 111.0(2) . . ?
C47 N5 C43 105.9(2) . . ?
C45 N5 C41 106.8(2) . . ?
C47 N5 C41 111.3(2) . . ?
C43 N5 C41 111.0(2) . . ?
C2 C1 N1 108.5(2) . . ?
C2 C1 C20 132.1(2) . . ?
N1 C1 C20 119.4(2) . . ?
C1 C2 C3 107.6(2) . . ?
C1 C2 H2 126.2 . . ?
C3 C2 H2 126.2 . . ?
C4 C3 C2 107.3(2) . . ?
C4 C3 H3 126.4 . . ?
C2 C3 H3 126.4 . . ?
C3 C4 N1 108.4(2) . . ?
C3 C4 C5 130.4(2) . . ?
N1 C4 C5 121.1(2) . . ?
C6 C5 C4 109.23(19) . . ?
C6 C5 C25 109.3(2) . . ?
C4 C5 C25 109.3(2) . . ?
C6 C5 C21 112.5(2) . . ?
C4 C5 C21 108.2(2) . . ?
C25 C5 C21 108.3(2) . . ?
C7 C6 N2 108.5(2) . . ?
C7 C6 C5 131.3(2) . . ?
N2 C6 C5 120.0(2) . . ?
C6 C7 C8 107.2(2) . . ?
C6 C7 H7 126.4 . . ?
C8 C7 H7 126.4 . . ?
C9 C8 C7 107.9(2) . . ?
C9 C8 H8 126.0 . . ?
C7 C8 H8 126.0 . . ?
C8 C9 N2 108.4(2) . . ?
C8 C9 C10 131.5(2) . . ?
N2 C9 C10 120.1(2) . . ?
C9 C10 C11 108.3(2) . . ?
C9 C10 C30 111.7(2) . . ?
C11 C10 C30 109.70(19) . . ?
C9 C10 C26 110.94(19) . . ?
C11 C10 C26 107.6(2) . . ?
C30 C10 C26 108.6(2) . . ?
C12 C11 N3 108.8(2) . . ?
C12 C11 C10 129.7(2) . . ?
N3 C11 C10 121.1(2) . . ?
C11 C12 C13 107.2(2) . . ?
C11 C12 H12 126.4 . . ?
C13 C12 H12 126.4 . . ?
C14 C13 C12 107.9(2) . . ?
C14 C13 H13 126.1 . . ?
C12 C13 H13 126.1 . . ?
C13 C14 N3 107.9(2) . . ?
C13 C14 C15 131.3(2) . . ?
N3 C14 C15 120.7(2) . . ?
C14 C15 C16 108.0(2) . . ?
C14 C15 C31 112.3(2) . . ?
C16 C15 C31 109.3(2) . . ?
C14 C15 C35 110.8(2) . . ?
C16 C15 C35 108.9(2) . . ?
C31 C15 C35 107.4(2) . . ?
C17 C16 N4 109.0(2) . . ?
C17 C16 C15 130.6(2) . . ?
N4 C16 C15 120.4(2) . . ?
C16 C17 C18 107.4(2) . . ?
C16 C17 H17 126.3 . . ?
C18 C17 H17 126.3 . . ?
C19 C18 C17 107.3(2) . . ?
C19 C18 H18 126.4 . . ?
C17 C18 H18 126.4 . . ?
C18 C19 N4 108.7(2) . . ?
C18 C19 C20 130.7(2) . . ?
N4 C19 C20 120.3(2) . . ?
C19 C20 C1 108.1(2) . . ?
C19 C20 C40 109.7(2) . . ?
C1 C20 C40 112.2(2) . . ?
C19 C20 C36 107.97(19) . . ?
C1 C20 C36 110.7(2) . . ?
C40 C20 C36 108.1(2) . . ?
C22 C21 C5 116.6(2) . . ?
C22 C21 H21A 108.1 . . ?
C5 C21 H21A 108.1 . . ?
C22 C21 H21B 108.1 . . ?
C5 C21 H21B 108.1 . . ?
H21A C21 H21B 107.3 . . ?
C21 C22 C23 111.1(2) . . ?
C21 C22 H22A 109.4 . . ?
C23 C22 H22A 109.4 . . ?
C21 C22 H22B 109.4 . . ?
C23 C22 H22B 109.4 . . ?
H22A C22 H22B 108.0 . . ?
C24 C23 C22 109.7(2) . . ?
C24 C23 H23A 109.7 . . ?
C22 C23 H23A 109.7 . . ?
C24 C23 H23B 109.7 . . ?
C22 C23 H23B 109.7 . . ?
H23A C23 H23B 108.2 . . ?
C23 C24 C25 109.7(2) . . ?
C23 C24 H24A 109.7 . . ?
C25 C24 H24A 109.7 . . ?
C23 C24 H24B 109.7 . . ?
C25 C24 H24B 109.7 . . ?
H24A C24 H24B 108.2 . . ?
C24 C25 C5 113.5(2) . . ?
C24 C25 H25A 108.9 . . ?
C5 C25 H25A 108.9 . . ?
C24 C25 H25B 108.9 . . ?
C5 C25 H25B 108.9 . . ?
H25A C25 H25B 107.7 . . ?
C27 C26 C10 114.9(2) . . ?
C27 C26 H26A 108.5 . . ?
C10 C26 H26A 108.5 . . ?
C27 C26 H26B 108.5 . . ?
C10 C26 H26B 108.5 . . ?
H26A C26 H26B 107.5 . . ?
C26 C27 C28 109.5(2) . . ?
C26 C27 H27A 109.8 . . ?
C28 C27 H27A 109.8 . . ?
C26 C27 H27B 109.8 . . ?
C28 C27 H27B 109.8 . . ?
H27A C27 H27B 108.2 . . ?
C29 C28 C27 110.1(2) . . ?
C29 C28 H28A 109.6 . . ?
C27 C28 H28A 109.6 . . ?
C29 C28 H28B 109.6 . . ?
C27 C28 H28B 109.6 . . ?
H28A C28 H28B 108.2 . . ?
C28 C29 C30 111.4(2) . . ?
C28 C29 H29A 109.3 . . ?
C30 C29 H29A 109.3 . . ?
C28 C29 H29B 109.3 . . ?
C30 C29 H29B 109.3 . . ?
H29A C29 H29B 108.0 . . ?
C29 C30 C10 115.3(2) . . ?
C29 C30 H30A 108.4 . . ?
C10 C30 H30A 108.4 . . ?
C29 C30 H30B 108.4 . . ?
C10 C30 H30B 108.4 . . ?
H30A C30 H30B 107.5 . . ?
C32 C31 C15 116.0(2) . . ?
C32 C31 H31A 108.3 . . ?
C15 C31 H31A 108.3 . . ?
C32 C31 H31B 108.3 . . ?
C15 C31 H31B 108.3 . . ?
H31A C31 H31B 107.4 . . ?
C33 C32 C31 112.0(2) . . ?
C33 C32 H32A 109.2 . . ?
C31 C32 H32A 109.2 . . ?
C33 C32 H32B 109.2 . . ?
C31 C32 H32B 109.2 . . ?
H32A C32 H32B 107.9 . . ?
C32 C33 C34 109.9(2) . . ?
C32 C33 H33A 109.7 . . ?
C34 C33 H33A 109.7 . . ?
C32 C33 H33B 109.7 . . ?
C34 C33 H33B 109.7 . . ?
H33A C33 H33B 108.2 . . ?
C33 C34 C35 110.5(2) . . ?
C33 C34 H34A 109.6 . . ?
C35 C34 H34A 109.6 . . ?
C33 C34 H34B 109.6 . . ?
C35 C34 H34B 109.6 . . ?
H34A C34 H34B 108.1 . . ?
C34 C35 C15 113.3(2) . . ?
C34 C35 H35A 108.9 . . ?
C15 C35 H35A 108.9 . . ?
C34 C35 H35B 108.9 . . ?
C15 C35 H35B 108.9 . . ?
H35A C35 H35B 107.7 . . ?
C37 C36 C20 113.6(2) . . ?
C37 C36 H36A 108.8 . . ?
C20 C36 H36A 108.8 . . ?
C37 C36 H36B 108.8 . . ?
C20 C36 H36B 108.8 . . ?
H36A C36 H36B 107.7 . . ?
C38 C37 C36 110.0(2) . . ?
C38 C37 H37A 109.7 . . ?
C36 C37 H37A 109.7 . . ?
C38 C37 H37B 109.7 . . ?
C36 C37 H37B 109.7 . . ?
H37A C37 H37B 108.2 . . ?
C39 C38 C37 110.0(2) . . ?
C39 C38 H38A 109.7 . . ?
C37 C38 H38A 109.7 . . ?
C39 C38 H38B 109.7 . . ?
C37 C38 H38B 109.7 . . ?
H38A C38 H38B 108.2 . . ?
C38 C39 C40 111.2(2) . . ?
C38 C39 H39A 109.4 . . ?
C40 C39 H39A 109.4 . . ?
C38 C39 H39B 109.4 . . ?
C40 C39 H39B 109.4 . . ?
H39A C39 H39B 108.0 . . ?
C39 C40 C20 115.1(2) . . ?
C39 C40 H40A 108.5 . . ?
C20 C40 H40A 108.5 . . ?
C39 C40 H40B 108.5 . . ?
C20 C40 H40B 108.5 . . ?
H40A C40 H40B 107.5 . . ?
C42 C41 N5 115.4(2) . . ?
C42 C41 H41A 108.4 . . ?
N5 C41 H41A 108.4 . . ?
C42 C41 H41B 108.4 . . ?
N5 C41 H41B 108.4 . . ?
H41A C41 H41B 107.5 . . ?
C41 C42 H42A 109.5 . . ?
C41 C42 H42B 109.5 . . ?
H42A C42 H42B 109.5 . . ?
C41 C42 H42C 109.5 . . ?
H42A C42 H42C 109.5 . . ?
H42B C42 H42C 109.5 . . ?
C44 C43 N5 115.1(2) . . ?
C44 C43 H43A 108.5 . . ?
N5 C43 H43A 108.5 . . ?
C44 C43 H43B 108.5 . . ?
N5 C43 H43B 108.5 . . ?
H43A C43 H43B 107.5 . . ?
C43 C44 H44A 109.5 . . ?
C43 C44 H44B 109.5 . . ?
H44A C44 H44B 109.5 . . ?
C43 C44 H44C 109.5 . . ?
H44A C44 H44C 109.5 . . ?
H44B C44 H44C 109.5 . . ?
N5 C45 C46 115.0(2) . . ?
N5 C45 H45A 108.5 . . ?
C46 C45 H45A 108.5 . . ?
N5 C45 H45B 108.5 . . ?
C46 C45 H45B 108.5 . . ?
H45A C45 H45B 107.5 . . ?
C45 C46 H46A 109.5 . . ?
C45 C46 H46B 109.5 . . ?
H46A C46 H46B 109.5 . . ?
C45 C46 H46C 109.5 . . ?
H46A C46 H46C 109.5 . . ?
H46B C46 H46C 109.5 . . ?
C48 C47 N5 114.7(2) . . ?
C48 C47 H47A 108.6 . . ?
N5 C47 H47A 108.6 . . ?
C48 C47 H47B 108.6 . . ?
N5 C47 H47B 108.6 . . ?
H47A C47 H47B 107.6 . . ?
C47 C48 H48A 109.5 . . ?
C47 C48 H48B 109.5 . . ?
H48A C48 H48B 109.5 . . ?
C47 C48 H48C 109.5 . . ?
H48A C48 H48C 109.5 . . ?
H48B C48 H48C 109.5 . . ?
Cl1 C49 Cl2 110.35(16) . . ?
Cl1 C49 H49A 109.6 . . ?
Cl2 C49 H49A 109.6 . . ?
Cl1 C49 H49B 109.6 . . ?
Cl2 C49 H49B 109.6 . . ?
H49A C49 H49B 108.1 . . ?
Cl3 C50 Cl4 110.77(14) . . ?
Cl3 C50 H50A 109.5 . . ?
Cl4 C50 H50A 109.5 . . ?
Cl3 C50 H50B 109.5 . . ?
Cl4 C50 H50B 109.5 . . ?
H50A C50 H50B 108.1 . . ?
Cl6 C51 Cl5 110.94(14) . . ?
Cl6 C51 H51A 109.5 . . ?
Cl5 C51 H51A 109.5 . . ?
Cl6 C51 H51B 109.5 . . ?
Cl5 C51 H51B 109.5 . . ?
H51A C51 H51B 108.0 . . ?

loop_
_geom_bond_atom_site_label_1
_geom_bond_atom_site_label_2
_geom_bond_distance
_geom_bond_site_symmetry_2
_geom_bond_publ_flag
Co1 N2 1.868(2) . ?
Co1 N1 1.8734(19) . ?
Co1 N3 1.8752(19) . ?
Co1 N4 1.883(2) . ?
Cl1 C49 1.760(3) . ?
Cl2 C49 1.765(3) . ?
Cl3 C50 1.764(3) . ?
Cl4 C50 1.769(3) . ?
Cl5 C51 1.773(3) . ?
Cl6 C51 1.768(3) . ?
N1 C4 1.383(3) . ?
N1 C1 1.387(3) . ?
N2 C9 1.386(3) . ?
N2 C6 1.392(3) . ?
N3 C11 1.380(3) . ?
N3 C14 1.396(3) . ?
N4 C16 1.386(3) . ?
N4 C19 1.392(3) . ?
N5 C45 1.512(3) . ?
N5 C47 1.514(3) . ?
N5 C43 1.518(3) . ?
N5 C41 1.526(3) . ?
C1 C2 1.372(3) . ?
C1 C20 1.514(3) . ?
C2 C3 1.420(4) . ?
C2 H2 0.9300 . ?
C3 C4 1.381(3) . ?
C3 H3 0.9300 . ?
C4 C5 1.522(3) . ?
C5 C6 1.520(3) . ?
C5 C25 1.548(3) . ?
C5 C21 1.550(3) . ?
C6 C7 1.374(4) . ?
C7 C8 1.420(4) . ?
C7 H7 0.9300 . ?
C8 C9 1.370(3) . ?
C8 H8 0.9300 . ?
C9 C10 1.518(3) . ?
C10 C11 1.519(4) . ?
C10 C30 1.544(3) . ?
C10 C26 1.554(3) . ?
C11 C12 1.374(3) . ?
C12 C13 1.420(4) . ?
C12 H12 0.9300 . ?
C13 C14 1.373(3) . ?
C13 H13 0.9300 . ?
C14 C15 1.509(4) . ?
C15 C16 1.511(3) . ?
C15 C31 1.548(3) . ?
C15 C35 1.556(3) . ?
C16 C17 1.368(3) . ?
C17 C18 1.426(3) . ?
C17 H17 0.9300 . ?
C18 C19 1.370(3) . ?
C18 H18 0.9300 . ?
C19 C20 1.511(3) . ?
C20 C40 1.542(3) . ?
C20 C36 1.557(4) . ?
C21 C22 1.529(4) . ?
C21 H21A 0.9700 . ?
C21 H21B 0.9700 . ?
C22 C23 1.533(4) . ?
C22 H22A 0.9700 . ?
C22 H22B 0.9700 . ?
C23 C24 1.518(4) . ?
C23 H23A 0.9700 . ?
C23 H23B 0.9700 . ?
C24 C25 1.531(3) . ?
C24 H24A 0.9700 . ?
C24 H24B 0.9700 . ?
C25 H25A 0.9700 . ?
C25 H25B 0.9700 . ?
C26 C27 1.518(4) . ?
C26 H26A 0.9700 . ?
C26 H26B 0.9700 . ?
C27 C28 1.534(4) . ?
C27 H27A 0.9700 . ?
C27 H27B 0.9700 . ?
C28 C29 1.499(4) . ?
C28 H28A 0.9700 . ?
C28 H28B 0.9700 . ?
C29 C30 1.529(4) . ?
C29 H29A 0.9700 . ?
C29 H29B 0.9700 . ?
C30 H30A 0.9700 . ?
C30 H30B 0.9700 . ?
C31 C32 1.533(4) . ?
C31 H31A 0.9700 . ?
C31 H31B 0.9700 . ?
C32 C33 1.516(4) . ?
C32 H32A 0.9700 . ?
C32 H32B 0.9700 . ?
C33 C34 1.520(4) . ?
C33 H33A 0.9700 . ?
C33 H33B 0.9700 . ?
C34 C35 1.532(4) . ?
C34 H34A 0.9700 . ?
C34 H34B 0.9700 . ?
C35 H35A 0.9700 . ?
C35 H35B 0.9700 . ?
C36 C37 1.525(4) . ?
C36 H36A 0.9700 . ?
C36 H36B 0.9700 . ?
C37 C38 1.522(4) . ?
C37 H37A 0.9700 . ?
C37 H37B 0.9700 . ?
C38 C39 1.521(4) . ?
C38 H38A 0.9700 . ?
C38 H38B 0.9700 . ?
C39 C40 1.537(4) . ?
C39 H39A 0.9700 . ?
C39 H39B 0.9700 . ?
C40 H40A 0.9700 . ?
C40 H40B 0.9700 . ?
C41 C42 1.515(4) . ?
C41 H41A 0.9700 . ?
C41 H41B 0.9700 . ?
C42 H42A 0.9600 . ?
C42 H42B 0.9600 . ?
C42 H42C 0.9600 . ?
C43 C44 1.503(4) . ?
C43 H43A 0.9700 . ?
C43 H43B 0.9700 . ?
C44 H44A 0.9600 . ?
C44 H44B 0.9600 . ?
C44 H44C 0.9600 . ?
C45 C46 1.514(4) . ?
C45 H45A 0.9700 . ?
C45 H45B 0.9700 . ?
C46 H46A 0.9600 . ?
C46 H46B 0.9600 . ?
C46 H46C 0.9600 . ?
C47 C48 1.509(4) . ?
C47 H47A 0.9700 . ?
C47 H47B 0.9700 . ?
C48 H48A 0.9600 . ?
C48 H48B 0.9600 . ?
C48 H48C 0.9600 . ?
C49 H49A 0.9700 . ?
C49 H49B 0.9700 . ?
C50 H50A 0.9700 . ?
C50 H50B 0.9700 . ?
C51 H51A 0.9700 . ?
C51 H51B 0.9700 . ?
